data_2203331
loop_
_publ_author_name
'Fujihara, Takashi'
'Kobayashi, Atsuo'
'Nagasawa, Akira'

_publ_section_title
;
 Bis(tetraethylammonium) 2,2'-bipyridine-4,4'-dicarboxylate
 tetrahydrate
;
_journal_issue 3
_journal_name_full 'Acta Crystallographica Section E'
_journal_page_first o353
_journal_page_last o355
_journal_paper_doi 10.1107/S1600536804002910
_journal_volume 60
_journal_year 2004
_chemical_formula_iupac '2C8 H20 N 1+, C12 H6 N2 O4 2-, 4H2 O'
_chemical_formula_moiety '2C8 H20 N 1+, C12 H6 N2 O4 2-, 4H2 O'
_chemical_formula_sum 'C28 H54 N4 O8'
_chemical_formula_weight 574.76
_chemical_name_systematic
;
Bis(tetraethylammonium) 2,2'-bipyridine-4,4'-dicarboxylate tetrahydrate
;
_space_group_IT_number 14
_symmetry_cell_setting monoclinic
_symmetry_space_group_name_Hall '-P 2ybc'
_symmetry_space_group_name_H-M 'P 1 21/c 1'
_atom_sites_solution_hydrogens geom
_atom_sites_solution_primary direct
_atom_sites_solution_secondary difmap
_cell_angle_alpha 90.00
_cell_angle_beta 93.40(3)
_cell_angle_gamma 90.00
_cell_formula_units_Z 2
_cell_length_a 10.740(2)
_cell_length_b 7.5172(15)
_cell_length_c 20.398(4)
_cell_measurement_reflns_used 3258
_cell_measurement_temperature 297(2)
_cell_measurement_theta_max 26.14
_cell_measurement_theta_min 2.67
_cell_volume 1643.9(6)
_computing_cell_refinement SMART-W2K/NT
_computing_data_collection 'SMART-W2K/NT (Bruker, 2003)'
_computing_data_reduction 'SAINT-W2K/NT (Bruker, 2003)'
_computing_molecular_graphics 'ORTEP-3 for Windows (Farrugia, 1997)'
_computing_publication_material SHELXTL-NT
_computing_structure_refinement SHELXTL-NT
_computing_structure_solution 'SHELXTL-NT (Bruker, 2003)'
_diffrn_ambient_temperature 297(2)
_diffrn_detector_area_resol_mean 8.366
_diffrn_measured_fraction_theta_full 0.992
_diffrn_measured_fraction_theta_max 0.992
_diffrn_measurement_device_type 'Bruker SMART APEX CCD area-detector'
_diffrn_measurement_method '\f and \w'
_diffrn_radiation_monochromator graphite
_diffrn_radiation_source 'fine-focus sealed tube'
_diffrn_radiation_type MoK\a
_diffrn_radiation_wavelength 0.71073
_diffrn_reflns_av_R_equivalents 0.0236
_diffrn_reflns_av_sigmaI/netI 0.0265
_diffrn_reflns_limit_h_max 12
_diffrn_reflns_limit_h_min -14
_diffrn_reflns_limit_k_max 9
_diffrn_reflns_limit_k_min -9
_diffrn_reflns_limit_l_max 24
_diffrn_reflns_limit_l_min -26
_diffrn_reflns_number 11634
_diffrn_reflns_theta_full 27.99
_diffrn_reflns_theta_max 27.99
_diffrn_reflns_theta_min 1.90
_diffrn_standards_decay_% 0
_diffrn_standards_interval_time 300
_diffrn_standards_number 121
_exptl_absorpt_coefficient_mu 0.084
_exptl_absorpt_correction_T_max 0.982
_exptl_absorpt_correction_T_min 0.976
_exptl_absorpt_correction_type empirical
_exptl_absorpt_process_details '(SADABS; Scheldrick, 1996)'
_exptl_crystal_colour colourless
_exptl_crystal_density_diffrn 1.161
_exptl_crystal_density_meas ?
_exptl_crystal_density_method .
_exptl_crystal_description needle
_exptl_crystal_F_000 628
_exptl_crystal_size_max 0.51
_exptl_crystal_size_mid 0.22
_exptl_crystal_size_min 0.21
_refine_diff_density_max 0.266
_refine_diff_density_min -0.236
_refine_ls_extinction_method none
_refine_ls_goodness_of_fit_ref 1.043
_refine_ls_hydrogen_treatment mixed
_refine_ls_matrix_type full
_refine_ls_number_parameters 201
_refine_ls_number_reflns 3924
_refine_ls_number_restraints 0
_refine_ls_restrained_S_all 1.043
_refine_ls_R_factor_all 0.0762
_refine_ls_R_factor_gt 0.0586
_refine_ls_shift/su_max 0.000
_refine_ls_shift/su_mean 0.000
_refine_ls_structure_factor_coef Fsqd
_refine_ls_weighting_details 'calc w = 1/[\s^2^(Fo^2^)+(0.1096P)^2^+0.1896P] where P = (Fo^2^+2Fc^2^)/3'
_refine_ls_weighting_scheme calc
_refine_ls_wR_factor_gt 0.1699
_refine_ls_wR_factor_ref 0.1870
_reflns_number_gt 2868
_reflns_number_total 3924
_reflns_threshold_expression I>2\s(I)
_cod_data_source_file ob6349.cif
_cod_data_source_block I
_cod_depositor_comments
;
The following automatic conversions were performed:
'_symmetry_cell_setting' value 'Monoclinic' changed to 'monoclinic'
according to '/home/saulius/struct/CIF-dictionaries/cif_core.dic'
dictionary named 'cif_core.dic' version 2.4.1 from 2010-06-29.

Automatic conversion script
Id: cif_fix_enum 1527 2010-12-29 10:47:43Z saulius 

The following automatic conversions were performed:

'_symmetry_cell_setting' value 'Monoclinic' changed to 'monoclinic'
according to /home/saulius/struct/CIF-dictionaries/cif_core.dic
dictionary named 'cif_core.dic' version 2.4.1 from 2010-06-29.

Automatic conversion script
Id: cif_fix_values 1715 2011-07-08 13:25:40Z adriana 
;
_cod_original_sg_symbol_H-M 'P 21/c'
_cod_database_code 2203331
_cod_database_fobs_code 2203331

loop_
_symmetry_equiv_pos_as_xyz
'x, y, z'
'-x, y+1/2, -z+1/2'
'-x, -y, -z'
'x, -y-1/2, z-1/2'

loop_
_atom_site_label
_atom_site_fract_x
_atom_site_fract_y
_atom_site_fract_z
_atom_site_U_iso_or_equiv
_atom_site_adp_type
_atom_site_calc_flag
_atom_site_refinement_flags
_atom_site_occupancy
_atom_site_type_symbol
N1 0.94168(12) 0.69262(17) 0.04085(7) 0.0468(3) Uani d . 1 N
C1 0.95390(12) 0.52034(18) 0.02458(7) 0.0361(3) Uani d . 1 C
C2 0.88453(12) 0.38600(18) 0.05172(7) 0.0367(3) Uani d . 1 C
C3 0.79853(13) 0.42740(19) 0.09693(7) 0.0388(3) Uani d . 1 C
C4 0.78513(15) 0.6057(2) 0.11323(8) 0.0472(4) Uani d . 1 C
C5 0.85781(15) 0.7313(2) 0.08447(9) 0.0513(4) Uani d . 1 C
C6 0.72243(15) 0.2816(2) 0.12765(8) 0.0463(4) Uani d . 1 C
O1 0.75180(16) 0.12661(16) 0.11620(9) 0.0865(6) Uani d . 1 O
O2 0.63897(13) 0.32739(17) 0.16271(8) 0.0709(4) Uani d . 1 O
H2 0.8961 0.2683 0.0394 0.044 Uiso calc R 1 H
H4 0.7277 0.6399 0.1432 0.057 Uiso calc R 1 H
H5 0.8479 0.8499 0.0961 0.062 Uiso calc R 1 H
N12 0.24920(13) 0.0412(2) 0.12718(7) 0.0550(4) Uani d . 1 N
C11 0.27263(19) -0.0851(3) 0.18496(10) 0.0672(5) Uani d . 1 C
C12 0.1844(3) -0.2391(4) 0.18647(14) 0.0965(8) Uani d . 1 C
C13 0.3465(2) 0.1874(3) 0.13466(11) 0.0726(6) Uani d . 1 C
C14 0.3427(3) 0.3201(3) 0.07911(15) 0.0985(9) Uani d . 1 C
C15 0.1185(2) 0.1180(4) 0.12676(13) 0.0854(7) Uani d . 1 C
C16 0.0893(3) 0.2131(5) 0.18866(18) 0.1219(12) Uani d . 1 C
C17 0.2574(2) -0.0569(3) 0.06324(10) 0.0781(6) Uani d . 1 C
C18 0.3837(3) -0.1429(4) 0.05483(14) 0.1043(9) Uani d . 1 C
H11A 0.3569 -0.1309 0.1840 0.081 Uiso calc R 1 H
H11B 0.2676 -0.0179 0.2253 0.081 Uiso calc R 1 H
H12A 0.1008 -0.1957 0.1889 0.145 Uiso calc R 1 H
H12B 0.2060 -0.3117 0.2242 0.145 Uiso calc R 1 H
H12C 0.1900 -0.3087 0.1473 0.145 Uiso calc R 1 H
H13A 0.3351 0.2506 0.1753 0.087 Uiso calc R 1 H
H13B 0.4285 0.1330 0.1383 0.087 Uiso calc R 1 H
H14A 0.3528 0.2590 0.0384 0.148 Uiso calc R 1 H
H14B 0.4090 0.4048 0.0865 0.148 Uiso calc R 1 H
H14C 0.2640 0.3811 0.0770 0.148 Uiso calc R 1 H
H15A 0.1074 0.2004 0.0903 0.103 Uiso calc R 1 H
H15B 0.0590 0.0222 0.1192 0.103 Uiso calc R 1 H
H16A 0.0972 0.1319 0.2250 0.183 Uiso calc R 1 H
H16B 0.0055 0.2581 0.1844 0.183 Uiso calc R 1 H
H16C 0.1464 0.3102 0.1962 0.183 Uiso calc R 1 H
H17A 0.2398 0.0256 0.0273 0.094 Uiso calc R 1 H
H17B 0.1937 -0.1485 0.0604 0.094 Uiso calc R 1 H
H18A 0.4477 -0.0538 0.0586 0.156 Uiso calc R 1 H
H18B 0.3838 -0.1979 0.0124 0.156 Uiso calc R 1 H
H18C 0.3992 -0.2314 0.0883 0.156 Uiso calc R 1 H
O3 0.49461(12) 0.59825(19) 0.19880(7) 0.0611(4) Uani d . 1 O
O4 0.63296(15) -0.08433(18) 0.20773(8) 0.0731(5) Uani d . 1 O
H3A 0.549(2) 0.521(3) 0.1853(10) 0.071(6) Uiso d . 1 H
H3B 0.544(2) 0.689(3) 0.2054(12) 0.081(7) Uiso d . 1 H
H4B 0.5915(18) -0.010(3) 0.2341(10) 0.062(6) Uiso d . 1 H
H4A 0.664(2) -0.016(4) 0.1802(14) 0.103(9) Uiso d . 1 H

loop_
_atom_site_aniso_label
_atom_site_aniso_U_11
_atom_site_aniso_U_22
_atom_site_aniso_U_33
_atom_site_aniso_U_12
_atom_site_aniso_U_13
_atom_site_aniso_U_23
N1 0.0523(7) 0.0331(6) 0.0574(8) 0.0015(5) 0.0220(6) -0.0037(5)
C1 0.0371(7) 0.0326(7) 0.0391(7) 0.0046(5) 0.0076(5) -0.0007(5)
C2 0.0395(7) 0.0297(6) 0.0416(7) 0.0041(5) 0.0086(5) -0.0019(5)
C3 0.0407(7) 0.0345(7) 0.0420(7) 0.0033(5) 0.0096(6) -0.0006(5)
C4 0.0507(8) 0.0382(8) 0.0550(9) 0.0039(6) 0.0239(7) -0.0052(6)
C5 0.0577(9) 0.0314(7) 0.0675(10) 0.0015(6) 0.0267(8) -0.0085(7)
C6 0.0534(9) 0.0362(7) 0.0515(9) 0.0012(6) 0.0205(7) -0.0003(6)
O1 0.1164(12) 0.0333(6) 0.1183(13) 0.0030(7) 0.0784(11) 0.0021(7)
O2 0.0746(8) 0.0443(7) 0.0995(11) 0.0019(6) 0.0532(8) 0.0017(6)
N12 0.0548(8) 0.0544(8) 0.0541(8) 0.0000(6) -0.0123(6) 0.0034(6)
C11 0.0634(11) 0.0777(13) 0.0597(11) 0.0094(10) -0.0041(9) 0.0129(10)
C12 0.0973(18) 0.0944(18) 0.0967(18) -0.0118(15) -0.0031(15) 0.0356(15)
C13 0.0746(12) 0.0651(12) 0.0758(13) -0.0097(10) -0.0167(10) -0.0053(10)
C14 0.112(2) 0.0681(15) 0.112(2) -0.0314(14) -0.0241(16) 0.0173(13)
C15 0.0605(12) 0.1001(18) 0.0936(17) 0.0126(11) -0.0130(11) 0.0243(14)
C16 0.095(2) 0.147(3) 0.124(2) 0.060(2) 0.0126(17) 0.002(2)
C17 0.1071(17) 0.0697(13) 0.0558(11) -0.0170(13) -0.0098(11) -0.0016(9)
C18 0.145(3) 0.0911(18) 0.0790(16) 0.0155(18) 0.0279(16) -0.0129(14)
O3 0.0553(7) 0.0499(7) 0.0802(9) 0.0044(6) 0.0229(6) -0.0017(6)
O4 0.0943(11) 0.0396(7) 0.0899(11) -0.0045(7) 0.0437(9) 0.0013(7)

loop_
_atom_type_symbol
_atom_type_description
_atom_type_scat_dispersion_real
_atom_type_scat_dispersion_imag
_atom_type_scat_source
C C 0.0033 0.0016 'International Tables Vol C Tables 4.2.6.8 and 6.1.1.4'
H H 0.0000 0.0000 'International Tables Vol C Tables 4.2.6.8 and 6.1.1.4'
N N 0.0061 0.0033 'International Tables Vol C Tables 4.2.6.8 and 6.1.1.4'
O O 0.0106 0.0060 'International Tables Vol C Tables 4.2.6.8 and 6.1.1.4'

loop_
_geom_angle_atom_site_label_1
_geom_angle_atom_site_label_2
_geom_angle_atom_site_label_3
_geom_angle_site_symmetry_3
_geom_angle
_geom_angle_publ_flag
N1 C1 C2 . 122.62(12) yes
N1 C1 C1 3_765 116.37(15) ?
N1 C5 C4 . 123.79(14) yes
N1 C5 H5 . 118.1 no
C1 C2 H2 . 120.0 no
C2 C1 C1 3_765 121.01(15) ?
C2 C3 C4 . 117.41(13) yes
C2 C3 C6 . 120.63(13) ?
C3 C2 C1 . 119.92(13) yes
C3 C2 H2 . 120.0 no
C3 C4 H4 . 120.4 no
C4 C3 C6 . 121.95(13) ?
C4 C5 H5 . 118.1 no
C5 C4 C3 . 119.29(13) yes
C5 C4 H4 . 120.4 no
C5 N1 C1 . 116.97(13) yes
O1 C6 C3 . 116.89(13) ?
O2 C6 O1 . 125.35(15) ?
O2 C6 C3 . 117.75(13) ?
C11 C12 H12A . 109.5 no
C11 C12 H12B . 109.5 no
C11 C12 H12C . 109.5 no
C12 C11 N12 . 114.98(17) no
C12 C11 H11A . 108.5 no
C12 C11 H11B . 108.5 no
C13 C14 H14A . 109.5 no
C13 C14 H14B . 109.5 no
C13 C14 H14C . 109.5 no
C13 N12 C11 . 107.00(14) no
C14 C13 N12 . 114.56(18) no
C14 C13 H13A . 108.6 no
C14 C13 H13B . 108.6 no
C15 C16 H16A . 109.5 no
C15 C16 H16B . 109.5 no
C15 C16 H16C . 109.5 no
C15 N12 C13 . 110.86(17) no
C15 N12 C11 . 110.62(16) no
C16 C15 H15B . 108.6 no
C16 C15 N12 . 114.6(2) no
C16 C15 H15A . 108.6 no
C17 C18 H18A . 109.5 no
C17 C18 H18B . 109.5 no
C17 C18 H18C . 109.5 no
C17 N12 C15 . 106.45(17) no
C17 N12 C13 . 111.49(17) no
C17 N12 C11 . 110.46(16) no
C18 C17 H17A . 108.8 no
C18 C17 H17B . 108.8 no
N12 C11 H11A . 108.5 no
N12 C11 H11B . 108.5 no
N12 C13 H13A . 108.6 no
N12 C13 H13B . 108.6 no
N12 C17 C18 . 113.84(19) no
N12 C17 H17A . 108.8 no
N12 C17 H17B . 108.8 no
N12 C15 H15A . 108.6 no
N12 C15 H15B . 108.6 no
H11A C11 H11B . 107.5 no
H12A C12 H12B . 109.5 no
H12A C12 H12C . 109.5 no
H12B C12 H12C . 109.5 no
H13A C13 H13B . 107.6 no
H14A C14 H14B . 109.5 no
H14A C14 H14C . 109.5 no
H14B C14 H14C . 109.5 no
H15A C15 H15B . 107.6 no
H16A C16 H16B . 109.5 no
H16A C16 H16C . 109.5 no
H16B C16 H16C . 109.5 no
H17A C17 H17B . 107.7 no
H18A C18 H18B . 109.5 no
H18A C18 H18C . 109.5 no
H18B C18 H18C . 109.5 no
H4B O4 H4A . 105(2) no
H3A O3 H3B . 99(2) no

loop_
_geom_bond_atom_site_label_1
_geom_bond_atom_site_label_2
_geom_bond_site_symmetry_2
_geom_bond_distance
_geom_bond_publ_flag
C1 N1 . 1.3452(19) yes
C1 C2 . 1.389(2) yes
C1 C1 3_765 1.482(3) yes
C2 C3 . 1.3788(19) yes
C2 H2 . 0.9300 no
C3 C4 . 1.391(2) yes
C3 C6 . 1.524(2) yes
C4 C5 . 1.378(2) yes
C4 H4 . 0.9300 no
C5 N1 . 1.3353(19) yes
C5 H5 . 0.9300 no
C6 O2 . 1.2286(19) yes
C6 O1 . 1.2331(19) yes
C11 C12 . 1.498(3) no
C11 N12 . 1.523(2) no
C11 H11A . 0.9700 no
C11 H11B . 0.9700 no
C12 H12A . 0.9600 no
C12 H12B . 0.9600 no
C12 H12C . 0.9600 no
C13 C14 . 1.509(3) no
C13 N12 . 1.518(3) no
C13 H13A . 0.9700 no
C13 H13B . 0.9700 no
C14 H14A . 0.9600 no
C14 H14B . 0.9600 no
C14 H14C . 0.9600 no
C15 C16 . 1.500(4) no
C15 N12 . 1.517(3) no
C15 H15A . 0.9700 no
C15 H15B . 0.9700 no
C16 H16A . 0.9600 no
C16 H16B . 0.9600 no
C16 H16C . 0.9600 no
C17 N12 . 1.506(3) no
C17 C18 . 1.521(4) no
C17 H17A . 0.9700 no
C17 H17B . 0.9700 no
C18 H18A . 0.9600 no
C18 H18B . 0.9600 no
C18 H18C . 0.9600 no
O3 H3A . 0.88(2) no
O3 H3B . 0.87(3) no
O4 H4B . 0.91(2) no
O4 H4A . 0.84(3) no

loop_
_geom_hbond_atom_site_label_D
_geom_hbond_atom_site_label_H
_geom_hbond_atom_site_label_A
_geom_hbond_site_symmetry_A
_geom_hbond_distance_DH
_geom_hbond_distance_HA
_geom_hbond_distance_DA
_geom_hbond_angle_DHA
_geom_hbond_publ_flag
O4 H4A O1 . 0.84(3) 1.97(3) 2.813(2) 174(3) yes
O3 H3A O2 . 0.88(2) 1.82(2) 2.688(2) 168(2) yes
O3 H3B O4 1_565 0.87(3) 1.95(3) 2.811(2) 169(2) yes
O4 H4B O3 2_645 0.91(2) 1.88(2) 2.776(2) 167(2) yes

loop_
_geom_torsion_atom_site_label_1
_geom_torsion_atom_site_label_2
_geom_torsion_atom_site_label_3
_geom_torsion_atom_site_label_4
_geom_torsion_site_symmetry_1
_geom_torsion
_geom_torsion_publ_flag
N1 C1 C2 C3 . 0.4(2) no
C1 C1 C2 C3 3_765 -179.42(15) no
C1 C2 C3 C4 . 0.2(2) no
C1 C2 C3 C6 . -179.46(13) no
C1 C1 N1 C5 3_765 179.18(15) no
C2 C3 C4 C5 . -0.5(2) no
C2 C3 C6 O2 . -173.14(16) no
C2 C3 C6 O1 . 8.3(2) no
C2 C1 N1 C5 . -0.7(2) no
C3 C4 C5 N1 . 0.3(3) no
C4 C3 C6 O2 . 7.2(2) no
C4 C3 C6 O1 . -171.33(18) no
C4 C5 N1 C1 . 0.3(3) no
C6 C3 C4 C5 . 179.11(16) no
C18 C17 N12 C15 . 179.7(2) no
C18 C17 N12 C13 . 58.7(3) no
C18 C17 N12 C11 . -60.1(2) no
C16 C15 N12 C17 . 176.7(2) no
C16 C15 N12 C13 . -61.9(3) no
C16 C15 N12 C11 . 56.7(3) no
C14 C13 N12 C17 . 55.6(3) no
C14 C13 N12 C15 . -62.9(3) no
C14 C13 N12 C11 . 176.4(2) no
C12 C11 N12 C17 . -58.9(2) no
C12 C11 N12 C15 . 58.7(3) no
C12 C11 N12 C13 . 179.6(2) no
